data_4320361
loop_
_publ_author_name
'Richard D. Adams'
'O-Sung Kwon'
'Mark D. Smith'

_publ_section_title
;
 Mn2(CO)6(\m-CO)(\m-S2): The Simplest Disulfide of Manganese Carbonyl
;
_journal_name_full 'Inorganic Chemistry'
_journal_page_first 5322
_journal_page_last 5323
_journal_paper_doi 10.1021/ic010619h
_journal_volume 40
_journal_year 2001
_chemical_formula_moiety 'C16 H3 N Mn4 O14 S4 '
_chemical_formula_sum 'C16 H3 Mn4 N O14 S4'
_chemical_formula_weight 781.19
_space_group_IT_number 14
_symmetry_cell_setting monoclinic
_symmetry_Int_Tables_number 14
_symmetry_space_group_name_Hall '-P 2ybc'
_symmetry_space_group_name_H-M 'P 1 21/c 1'
_audit_creation_date 19101-05-24
_audit_creation_method 'by teXsan v1.8'
_cell_angle_alpha 90
_cell_angle_beta 101.00(1)
_cell_angle_gamma 90
_cell_formula_units_Z 4
_cell_length_a 9.619(2)
_cell_length_b 16.059(2)
_cell_length_c 18.349(3)
_cell_measurement_reflns_used 15
_cell_measurement_temperature 293.2
_cell_measurement_theta_max 3.8
_cell_measurement_theta_min 2.2
_cell_volume 2782.3(8)
_computing_cell_refinement 'MSC/AFC Diffractometer Control'
_computing_data_collection 'MSC/AFC Diffractometer Control'
_computing_data_reduction 'teXsan (MSC, 1992-1997)'
_computing_publication_material 'teXsan (MSC, 1992-1997)'
_computing_structure_refinement 'teXsan (MSC, 1992-1997)'
_computing_structure_solution
;
SIR92 (Altomare, et. al. 1993)
;
_diffrn_ambient_temperature 293.2
_diffrn_measurement_device_type 'Rigaku AFC6S'
_diffrn_measurement_method \w-2\q
_diffrn_orient_matrix_UB_11 -0.03956
_diffrn_orient_matrix_UB_12 0.05781
_diffrn_orient_matrix_UB_13 -0.00201
_diffrn_orient_matrix_UB_21 -0.08256
_diffrn_orient_matrix_UB_22 -0.02100
_diffrn_orient_matrix_UB_23 0.02064
_diffrn_orient_matrix_UB_31 0.05338
_diffrn_orient_matrix_UB_32 0.01050
_diffrn_orient_matrix_UB_33 0.05139
_diffrn_radiation_detector 'scintillation counter'
_diffrn_radiation_monochromator graphite
_diffrn_radiation_source 'X-ray tube'
_diffrn_radiation_type 'Mo K\a'
_diffrn_radiation_wavelength 0.7107
_diffrn_reflns_av_R_equivalents 0.06790
_diffrn_reflns_av_sigmaI/netI 0.020
_diffrn_reflns_limit_h_max 9
_diffrn_reflns_limit_h_min 0
_diffrn_reflns_limit_k_max 16
_diffrn_reflns_limit_k_min 0
_diffrn_reflns_limit_l_max 18
_diffrn_reflns_limit_l_min -18
_diffrn_reflns_number 3579
_diffrn_reflns_reduction_process 'Lp corrections applied'
_diffrn_reflns_theta_max 21.52
_diffrn_reflns_theta_min 1.13
_diffrn_standards_decay_% 9.25
_diffrn_standards_interval_count 150
_diffrn_standards_number 3
_exptl_absorpt_coefficient_mu 2.137
_exptl_absorpt_correction_T_max 1.000
_exptl_absorpt_correction_T_min 0.786
_exptl_absorpt_correction_type empirical
_exptl_crystal_colour --------------------
_exptl_crystal_density_diffrn 1.865
_exptl_crystal_density_meas ?
_exptl_crystal_description ----------
_exptl_crystal_F_000 1528.00
_exptl_crystal_size_max 0.00
_exptl_crystal_size_mid 0.00
_exptl_crystal_size_min 0.00
_refine_diff_density_max 1.50
_refine_diff_density_min -0.40
_refine_ls_extinction_coef 0.0000049(2)
_refine_ls_extinction_expression 'equ(3) Acta Cryst.(1968) A24, p213.'
_refine_ls_extinction_method 'Zachariasen (1967)'
_refine_ls_goodness_of_fit_all 1.257
_refine_ls_goodness_of_fit_ref 1.257
_refine_ls_matrix_type full
_refine_ls_number_constraints 0
_refine_ls_number_parameters 353
_refine_ls_number_reflns 2582
_refine_ls_number_restraints 0
_refine_ls_R_factor_all 0.0324
_refine_ls_R_factor_gt 0.0324
_refine_ls_shift/esd_max 0.0090
_refine_ls_shift/esd_mean 0.0010
_refine_ls_structure_factor_coef F
_refine_ls_weighting_details 'w = 1/[\s^2^(Fo) + 0.00164|Fo|^2^]'
_refine_ls_weighting_scheme calc
_refine_ls_wR_factor_all 0.0538
_refine_ls_wR_factor_ref 0.0538
_reflns_number_gt 2582
_reflns_number_total 3338
_reflns_threshold_expression I>4.00\s(I)
_cod_data_source_file ic010619h_3.cif
_cod_data_source_block afc6s.xtl_master_file
_cod_depositor_comments
;
The following automatic conversions were performed:

'_exptl_crystal_density_meas' value 'not measured' was changed to '?'
- the value is perceived as not measured.

Automatic conversion script
Id: cif_fix_values 3008 2015-01-20 13:52:24Z robertas 

The following automatic conversions were performed:

'_refine_ls_weighting_scheme' value 'w = 1/[\s^2^(Fo) +
0.00164|Fo|^2^]' was changed to 'calc'. New tag
'_refine_ls_weighting_details' was created. The value of the new tag
was set to 'w = 1/[\s^2^(Fo) + 0.00164|Fo|^2^]'.

Automatic conversion script
Id: cif_fix_values 3143 2015-03-26 13:38:13Z robertas 
;
_cod_original_cell_volume 2782.4(7)
_cod_original_sg_symbol_H-M 'P 21/c '
_cod_original_formula_sum 'C16 H3 N Mn4 O14 S4 '
_cod_database_code 4320361

loop_
_symmetry_equiv_pos_as_xyz
'   +x,   +y,   +z'
'   -x,1/2+y,1/2-z'
'   -x,   -y,   -z'
'   +x,1/2-y,1/2+z'

loop_
_atom_site_label
_atom_site_fract_x
_atom_site_fract_y
_atom_site_fract_z
_atom_site_U_iso_or_equiv
_atom_site_occupancy
_atom_site_refinement_flags
_atom_site_adp_type
_atom_site_calc_flag
_atom_site_calc_attached_atom
Mn(1) 0.75120(8) 0.14046(5) 0.72728(4) 0.0381(3) 1.000 . Uani d ?
Mn(2) 0.54937(8) 0.13100(5) 0.86670(4) 0.0390(3) 1.000 . Uani d ?
Mn(3) 0.38080(8) 0.26690(5) 0.68924(4) 0.0382(3) 1.000 . Uani d ?
Mn(4) 0.87520(9) 0.31338(5) 0.90590(5) 0.0439(3) 1.000 . Uani d ?
S(1) 0.7060(1) 0.22539(8) 0.82609(7) 0.0358(4) 1.000 . Uani d ?
S(2) 0.5480(1) 0.06806(8) 0.74803(8) 0.0426(4) 1.000 . Uani d ?
S(3) 0.5208(1) 0.15507(8) 0.66197(8) 0.0419(4) 1.000 . Uani d ?
S(4) 0.4938(1) 0.26213(8) 0.81462(7) 0.0392(4) 1.000 . Uani d ?
O(10) 0.8232(6) 0.0241(4) 0.6169(3) 0.093(2) 1.000 . Uani d ?
O(11) 0.9725(5) 0.0634(3) 0.8404(3) 0.074(2) 1.000 . Uani d ?
O(12) 0.9282(5) 0.2672(3) 0.6742(3) 0.081(2) 1.000 . Uani d ?
O(20) 0.5685(6) 0.1996(4) 1.0172(3) 0.083(2) 1.000 . Uani d ?
O(21) 0.2775(5) 0.0551(3) 0.8831(3) 0.088(2) 1.000 . Uani d ?
O(22) 0.7094(5) -0.0173(3) 0.9283(3) 0.074(2) 1.000 . Uani d ?
O(30) 0.6094(5) 0.3856(3) 0.6682(3) 0.071(2) 1.000 . Uani d ?
O(31) 0.1958(5) 0.3998(3) 0.7305(3) 0.070(2) 1.000 . Uani d ?
O(32) 0.2426(5) 0.2773(3) 0.5311(3) 0.075(2) 1.000 . Uani d ?
O(33) 0.1750(5) 0.1339(3) 0.7132(3) 0.071(2) 1.000 . Uani d ?
O(40) 1.1218(5) 0.2514(3) 0.8463(3) 0.075(2) 1.000 . Uani d ?
O(41) 1.0831(6) 0.4121(3) 1.0117(3) 0.089(2) 1.000 . Uani d ?
O(42) 0.8483(7) 0.4470(3) 0.7907(3) 0.113(2) 1.000 . Uani d ?
O(43) 0.6305(8) 0.3935(4) 0.9643(4) 0.122(3) 1.000 . Uani d ?
N(1) 0.8948(5) 0.2174(3) 0.9781(3) 0.052(2) 1.000 . Uani d ?
C(10) 0.7953(6) 0.0689(4) 0.6593(4) 0.055(2) 1.000 . Uani d ?
C(11) 0.8896(7) 0.0932(4) 0.7964(4) 0.048(2) 1.000 . Uani d ?
C(12) 0.8597(6) 0.2180(4) 0.6950(3) 0.050(2) 1.000 . Uani d ?
C(20) 0.5614(6) 0.1735(4) 0.9588(4) 0.052(2) 1.000 . Uani d ?
C(21) 0.3827(7) 0.0846(4) 0.8748(3) 0.054(2) 1.000 . Uani d ?
C(22) 0.6490(6) 0.0408(4) 0.9038(3) 0.049(2) 1.000 . Uani d ?
C(30) 0.5220(7) 0.3414(4) 0.6752(3) 0.045(2) 1.000 . Uani d ?
C(31) 0.2685(6) 0.3508(4) 0.7138(3) 0.046(2) 1.000 . Uani d ?
C(32) 0.2967(6) 0.2729(4) 0.5926(4) 0.049(2) 1.000 . Uani d ?
C(33) 0.2506(6) 0.1841(4) 0.7056(3) 0.047(2) 1.000 . Uani d ?
C(40) 1.0249(7) 0.2723(4) 0.8678(3) 0.050(2) 1.000 . Uani d ?
C(41) 1.0013(8) 0.3752(4) 0.9708(4) 0.059(2) 1.000 . Uani d ?
C(42) 0.8561(8) 0.3954(4) 0.8348(4) 0.067(2) 1.000 . Uani d ?
C(43) 0.7212(7) 0.3611(4) 0.9439(3) 0.051(2) 1.000 . Uani d ?
C(51) 0.9115(6) 0.1623(4) 1.0151(3) 0.048(2) 1.000 . Uani d ?
C(52) 0.933(1) 0.0868(5) 1.0632(5) 0.091(3) 1.000 . Uani d ?

loop_
_atom_site_aniso_label
_atom_site_aniso_U_11
_atom_site_aniso_U_22
_atom_site_aniso_U_33
_atom_site_aniso_U_12
_atom_site_aniso_U_13
_atom_site_aniso_U_23
Mn(1) 0.0361(5) 0.0415(5) 0.0377(5) 0.0059(3) 0.0099(4) 0.0012(4)
Mn(2) 0.0387(5) 0.0417(5) 0.0383(5) 0.0015(4) 0.0115(4) 0.0058(4)
Mn(3) 0.0359(5) 0.0385(5) 0.0393(5) 0.0041(3) 0.0048(4) 0.0025(4)
Mn(4) 0.0497(6) 0.0381(5) 0.0415(6) -0.0001(4) 0.0026(4) 0.0002(4)
S(1) 0.0361(8) 0.0369(8) 0.0346(8) 0.0023(6) 0.0073(6) 0.0005(6)
S(2) 0.0435(8) 0.0358(8) 0.0490(9) 0.0007(6) 0.0098(7) 0.0004(6)
S(3) 0.0423(8) 0.0462(8) 0.0368(8) 0.0067(6) 0.0067(6) -0.0023(6)
S(4) 0.0395(8) 0.0417(8) 0.0371(8) 0.0072(6) 0.0089(6) 0.0004(6)
O(10) 0.105(4) 0.106(4) 0.073(4) 0.032(3) 0.030(3) -0.026(3)
O(11) 0.056(3) 0.070(3) 0.088(3) 0.010(2) -0.011(3) 0.029(3)
O(12) 0.077(3) 0.084(4) 0.089(4) -0.009(3) 0.032(3) 0.033(3)
O(20) 0.092(4) 0.115(4) 0.049(3) 0.006(3) 0.026(3) -0.003(3)
O(21) 0.055(3) 0.094(4) 0.122(4) -0.008(3) 0.034(3) 0.019(3)
O(22) 0.085(3) 0.059(3) 0.073(3) 0.018(3) 0.002(3) 0.014(2)
O(30) 0.071(3) 0.070(3) 0.075(3) -0.025(3) 0.019(3) 0.007(2)
O(31) 0.062(3) 0.049(3) 0.099(4) 0.015(2) 0.017(3) -0.006(2)
O(32) 0.067(3) 0.095(4) 0.055(3) -0.004(3) -0.009(3) 0.009(3)
O(33) 0.053(3) 0.053(3) 0.111(4) -0.009(2) 0.022(3) 0.004(3)
O(40) 0.058(3) 0.097(4) 0.074(3) -0.006(3) 0.024(3) -0.004(3)
O(41) 0.100(4) 0.077(3) 0.081(4) -0.016(3) -0.007(3) -0.016(3)
O(42) 0.155(6) 0.071(4) 0.093(4) -0.020(4) -0.025(4) 0.035(3)
O(43) 0.128(6) 0.116(5) 0.120(5) 0.006(4) 0.017(4) -0.038(4)
N(1) 0.049(3) 0.058(3) 0.048(3) -0.003(2) 0.008(2) -0.007(3)
C(10) 0.050(4) 0.065(4) 0.051(4) 0.011(3) 0.014(3) -0.008(3)
C(11) 0.046(4) 0.042(3) 0.057(4) -0.005(3) 0.011(3) 0.002(3)
C(12) 0.045(3) 0.063(4) 0.045(4) 0.011(3) 0.014(3) 0.008(3)
C(20) 0.051(4) 0.067(4) 0.042(4) 0.004(3) 0.019(3) 0.008(3)
C(21) 0.046(4) 0.055(4) 0.065(4) 0.004(3) 0.018(3) 0.010(3)
C(22) 0.050(4) 0.053(4) 0.045(4) 0.005(3) 0.012(3) 0.006(3)
C(30) 0.050(4) 0.050(4) 0.035(3) 0.005(3) 0.006(3) 0.002(3)
C(31) 0.044(3) 0.042(3) 0.049(4) 0.003(3) 0.002(3) 0.008(3)
C(32) 0.044(3) 0.054(4) 0.047(4) 0.002(3) 0.001(3) 0.000(3)
C(33) 0.043(4) 0.045(4) 0.053(4) 0.014(3) 0.008(3) -0.002(3)
C(40) 0.046(4) 0.056(4) 0.046(4) -0.012(3) 0.005(3) -0.002(3)
C(41) 0.069(4) 0.052(4) 0.053(4) -0.003(3) -0.001(3) -0.001(3)
C(42) 0.081(5) 0.049(4) 0.062(4) -0.010(3) -0.012(4) 0.004(4)
C(43) 0.053(4) 0.052(4) 0.048(4) 0.015(3) 0.009(3) -0.018(3)
C(51) 0.055(4) 0.045(4) 0.039(4) 0.002(3) 0.001(3) 0.011(3)
C(52) 0.114(7) 0.061(5) 0.091(6) -0.001(4) 0.002(5) 0.024(4)

loop_
_atom_type_symbol
_atom_type_oxidation_number
_atom_type_number_in_cell
_atom_type_scat_dispersion_real
_atom_type_scat_dispersion_imag
_atom_type_scat_source
Mn 0 16 0.295 0.729
;International Tables for Crystallography
(1992, Vol. C, Tables 4.2.6.8 and 6.1.1.1)
;
S 0 16 0.110 0.124
;International Tables for Crystallography
(1992, Vol. C, Tables 4.2.6.8 and 6.1.1.1)
;
C 0 64 0.002 0.002
;International Tables for Crystallography
(1992, Vol. C, Tables 4.2.6.8 and 6.1.1.1)
;
O 0 56 0.008 0.006
;International Tables for Crystallography
(1992, Vol. C, Tables 4.2.6.8 and 6.1.1.1)
;
N 0 4 0.004 0.003
;International Tables for Crystallography
(1992, Vol. C, Tables 4.2.6.8 and 6.1.1.1)
;
H 0 12 0.000 0.000
;International Tables for Crystallography
(1992, Vol. C, Table 6.1.1.2)
;

loop_
_geom_angle_atom_site_label_1
_geom_angle_atom_site_label_2
_geom_angle_atom_site_label_3
_geom_angle
_geom_angle_site_symmetry_1
_geom_angle_site_symmetry_2
_geom_angle_site_symmetry_3
_geom_angle_publ_flag
S(1) Mn(1) S(2) 83.24(5) . . . yes
S(1) Mn(1) S(3) 92.31(5) . . . yes
S(1) Mn(1) C(10) 174.2(2) . . . yes
S(1) Mn(1) C(11) 85.6(2) . . . yes
S(1) Mn(1) C(12) 93.2(2) . . . yes
S(2) Mn(1) S(3) 52.87(5) . . . yes
S(2) Mn(1) C(10) 96.2(2) . . . yes
S(2) Mn(1) C(11) 101.5(2) . . . yes
S(2) Mn(1) C(12) 160.6(2) . . . yes
S(3) Mn(1) C(10) 92.0(2) . . . yes
S(3) Mn(1) C(11) 154.3(2) . . . yes
S(3) Mn(1) C(12) 108.5(2) . . . yes
C(10) Mn(1) C(11) 88.8(3) . . . yes
C(10) Mn(1) C(12) 89.2(3) . . . yes
C(11) Mn(1) C(12) 97.2(3) . . . yes
S(1) Mn(2) S(2) 82.93(5) . . . yes
S(1) Mn(2) S(4) 53.14(5) . . . yes
S(1) Mn(2) C(20) 97.0(2) . . . yes
S(1) Mn(2) C(21) 157.8(2) . . . yes
S(1) Mn(2) C(22) 108.1(2) . . . yes
S(2) Mn(2) S(4) 92.72(5) . . . yes
S(2) Mn(2) C(20) 175.7(2) . . . yes
S(2) Mn(2) C(21) 92.9(2) . . . yes
S(2) Mn(2) C(22) 85.1(2) . . . yes
S(4) Mn(2) C(20) 90.7(2) . . . yes
S(4) Mn(2) C(21) 105.6(2) . . . yes
S(4) Mn(2) C(22) 161.3(2) . . . yes
C(20) Mn(2) C(21) 88.7(3) . . . yes
C(20) Mn(2) C(22) 90.9(3) . . . yes
C(21) Mn(2) C(22) 93.1(3) . . . yes
S(3) Mn(3) S(4) 90.39(5) . . . yes
S(3) Mn(3) C(30) 89.9(2) . . . yes
S(3) Mn(3) C(31) 177.2(2) . . . yes
S(3) Mn(3) C(32) 90.0(2) . . . yes
S(3) Mn(3) C(33) 85.4(2) . . . yes
S(4) Mn(3) C(30) 86.8(2) . . . yes
S(4) Mn(3) C(31) 88.1(2) . . . yes
S(4) Mn(3) C(32) 178.5(2) . . . yes
S(4) Mn(3) C(33) 91.0(2) . . . yes
C(30) Mn(3) C(31) 92.4(2) . . . yes
C(30) Mn(3) C(32) 91.8(3) . . . yes
C(30) Mn(3) C(33) 174.8(2) . . . yes
C(31) Mn(3) C(32) 91.6(3) . . . yes
C(31) Mn(3) C(33) 92.2(2) . . . yes
C(32) Mn(3) C(33) 90.4(3) . . . yes
S(1) Mn(4) N(1) 85.4(1) . . . yes
S(1) Mn(4) C(40) 92.6(2) . . . yes
S(1) Mn(4) C(41) 176.4(2) . . . yes
S(1) Mn(4) C(42) 91.4(2) . . . yes
S(1) Mn(4) C(43) 88.6(2) . . . yes
N(1) Mn(4) C(40) 89.7(2) . . . yes
N(1) Mn(4) C(41) 91.1(2) . . . yes
N(1) Mn(4) C(42) 176.0(3) . . . yes
N(1) Mn(4) C(43) 92.8(2) . . . yes
C(40) Mn(4) C(41) 88.4(3) . . . yes
C(40) Mn(4) C(42) 88.1(3) . . . yes
C(40) Mn(4) C(43) 177.4(3) . . . yes
C(41) Mn(4) C(42) 92.1(3) . . . yes
C(41) Mn(4) C(43) 90.5(3) . . . yes
C(42) Mn(4) C(43) 89.6(3) . . . yes
Mn(1) S(1) Mn(2) 95.35(5) . . . yes
Mn(1) S(1) Mn(4) 126.61(6) . . . yes
Mn(1) S(1) S(4) 113.67(7) . . . yes
Mn(2) S(1) Mn(4) 125.44(6) . . . yes
Mn(2) S(1) S(4) 62.84(5) . . . yes
Mn(4) S(1) S(4) 115.16(7) . . . yes
Mn(1) S(2) Mn(2) 94.45(6) . . . yes
Mn(1) S(2) S(3) 62.46(6) . . . yes
Mn(2) S(2) S(3) 112.51(7) . . . yes
Mn(1) S(3) Mn(3) 119.71(6) . . . yes
Mn(1) S(3) S(2) 64.67(6) . . . yes
Mn(3) S(3) S(2) 110.12(7) . . . yes
Mn(2) S(4) Mn(3) 117.23(6) . . . yes
Mn(2) S(4) S(1) 64.03(5) . . . yes
Mn(3) S(4) S(1) 111.52(7) . . . yes
Mn(4) N(1) C(51) 175.3(5) . . . yes
Mn(1) C(10) O(10) 179.8(6) . . . yes
Mn(1) C(11) O(11) 178.1(5) . . . yes
Mn(1) C(12) O(12) 179.7(5) . . . yes
Mn(2) C(20) O(20) 179.4(6) . . . yes
Mn(2) C(21) O(21) 177.2(6) . . . yes
Mn(2) C(22) O(22) 178.2(5) . . . yes
Mn(3) C(30) O(30) 178.3(5) . . . yes
Mn(3) C(31) O(31) 176.8(5) . . . yes
Mn(3) C(32) O(32) 179.5(5) . . . yes
Mn(3) C(33) O(33) 177.6(5) . . . yes
Mn(4) C(40) O(40) 175.6(5) . . . yes
Mn(4) C(41) O(41) 178.0(6) . . . yes
Mn(4) C(42) O(42) 178.0(7) . . . yes
Mn(4) C(43) O(43) 176.1(7) . . . yes
N(1) C(51) C(52) 178.6(7) . . . yes

loop_
_geom_bond_atom_site_label_1
_geom_bond_atom_site_label_2
_geom_bond_distance
_geom_bond_site_symmetry_1
_geom_bond_site_symmetry_2
_geom_bond_publ_flag
Mn(1) S(1) 2.374(2) . . yes
Mn(1) S(2) 2.366(2) . . yes
Mn(1) S(3) 2.322(2) . . yes
Mn(1) C(10) 1.804(6) . . yes
Mn(1) C(11) 1.820(7) . . yes
Mn(1) C(12) 1.796(7) . . yes
Mn(2) S(1) 2.356(2) . . yes
Mn(2) S(2) 2.399(2) . . yes
Mn(2) S(4) 2.332(2) . . yes
Mn(2) C(20) 1.806(7) . . yes
Mn(2) C(21) 1.799(6) . . yes
Mn(2) C(22) 1.797(6) . . yes
Mn(3) S(3) 2.355(2) . . yes
Mn(3) S(4) 2.351(2) . . yes
Mn(3) C(30) 1.864(7) . . yes
Mn(3) C(31) 1.836(6) . . yes
Mn(3) C(32) 1.805(7) . . yes
Mn(3) C(33) 1.890(7) . . yes
Mn(4) S(1) 2.425(2) . . yes
Mn(4) N(1) 2.017(6) . . yes
Mn(4) C(40) 1.839(7) . . yes
Mn(4) C(41) 1.824(7) . . yes
Mn(4) C(42) 1.839(7) . . yes
Mn(4) C(43) 1.914(6) . . yes
S(1) S(4) 2.097(2) . . yes
S(2) S(3) 2.087(2) . . yes
O(10) C(10) 1.129(7) . . yes
O(11) C(11) 1.128(7) . . yes
O(12) C(12) 1.140(7) . . yes
O(20) C(20) 1.140(7) . . yes
O(21) C(21) 1.154(7) . . yes
O(22) C(22) 1.145(7) . . yes
O(30) C(30) 1.126(7) . . yes
O(31) C(31) 1.133(7) . . yes
O(32) C(32) 1.152(7) . . yes
O(33) C(33) 1.112(7) . . yes
O(40) C(40) 1.130(7) . . yes
O(41) C(41) 1.144(7) . . yes
O(42) C(42) 1.150(8) . . yes
O(43) C(43) 1.140(8) . . yes
N(1) C(51) 1.108(7) . . yes
C(51) C(52) 1.492(9) . . yes

loop_
_geom_contact_atom_site_label_1
_geom_contact_atom_site_label_2
_geom_contact_distance
_geom_contact_site_symmetry_1
_geom_contact_site_symmetry_2
_geom_contact_publ_flag
? ? ? ? ? ?

loop_
_geom_torsion_atom_site_label_1
_geom_torsion_atom_site_label_2
_geom_torsion_atom_site_label_3
_geom_torsion_atom_site_label_4
_geom_torsion_site_symmetry_1
_geom_torsion_site_symmetry_2
_geom_torsion_site_symmetry_3
_geom_torsion_site_symmetry_4
_geom_torsion
_geom_torsion_publ_flag
Mn(1) S(1) Mn(2) S(2) . . . . -15.12(5) no
Mn(1) S(1) Mn(2) S(4) . . . . -113.90(7) no
Mn(1) S(1) Mn(2) C(20) . . . . 160.6(2) no
Mn(1) S(1) Mn(2) C(21) . . . . -95.3(5) no
Mn(1) S(1) Mn(2) C(22) . . . . 67.4(2) no
Mn(1) S(1) Mn(4) N(1) . . . . -97.4(2) no
Mn(1) S(1) Mn(4) C(40) . . . . -7.9(2) no
Mn(1) S(1) Mn(4) C(41) . . . . -114(3) no
Mn(1) S(1) Mn(4) C(42) . . . . 80.2(3) no
Mn(1) S(1) Mn(4) C(43) . . . . 169.7(2) no
Mn(1) S(1) S(4) Mn(2) . . . . 83.66(6) no
Mn(1) S(1) S(4) Mn(3) . . . . -27.14(9) no
Mn(1) S(2) Mn(2) S(1) . . . . 15.15(5) no
Mn(1) S(2) Mn(2) S(4) . . . . 67.48(6) no
Mn(1) S(2) Mn(2) C(20) . . . . -75(3) no
Mn(1) S(2) Mn(2) C(21) . . . . 173.3(2) no
Mn(1) S(2) Mn(2) C(22) . . . . -93.9(2) no
Mn(1) S(2) S(3) Mn(3) . . . . -114.24(7) no
Mn(1) S(3) Mn(3) S(4) . . . . -32.88(8) no
Mn(1) S(3) Mn(3) C(30) . . . . 53.9(2) no
Mn(1) S(3) Mn(3) C(31) . . . . -91(4) no
Mn(1) S(3) Mn(3) C(32) . . . . 145.7(2) no
Mn(1) S(3) Mn(3) C(33) . . . . -123.9(2) no
Mn(1) S(3) S(2) Mn(2) . . . . 83.02(7) no
Mn(2) S(1) Mn(1) S(2) . . . . 15.32(5) no
Mn(2) S(1) Mn(1) S(3) . . . . 67.50(6) no
Mn(2) S(1) Mn(1) C(10) . . . . -70(2) no
Mn(2) S(1) Mn(1) C(11) . . . . -86.9(2) no
Mn(2) S(1) Mn(1) C(12) . . . . 176.2(2) no
Mn(2) S(1) Mn(4) N(1) . . . . 34.8(2) no
Mn(2) S(1) Mn(4) C(40) . . . . 124.2(2) no
Mn(2) S(1) Mn(4) C(41) . . . . 18(4) no
Mn(2) S(1) Mn(4) C(42) . . . . -147.6(3) no
Mn(2) S(1) Mn(4) C(43) . . . . -58.1(2) no
Mn(2) S(1) S(4) Mn(3) . . . . -110.80(7) no
Mn(2) S(2) Mn(1) S(1) . . . . -15.02(5) no
Mn(2) S(2) Mn(1) S(3) . . . . -113.11(7) no
Mn(2) S(2) Mn(1) C(10) . . . . 159.1(2) no
Mn(2) S(2) Mn(1) C(11) . . . . 69.1(2) no
Mn(2) S(2) Mn(1) C(12) . . . . -95.4(6) no
Mn(2) S(2) S(3) Mn(3) . . . . -31.22(9) no
Mn(2) S(4) Mn(3) S(3) . . . . -38.03(7) no
Mn(2) S(4) Mn(3) C(30) . . . . -127.9(2) no
Mn(2) S(4) Mn(3) C(31) . . . . 139.6(2) no
Mn(2) S(4) Mn(3) C(32) . . . . -142(7) no
Mn(2) S(4) Mn(3) C(33) . . . . 47.4(2) no
Mn(2) S(4) S(1) Mn(4) . . . . -118.62(7) no
Mn(3) S(3) Mn(1) S(1) . . . . 19.96(8) no
Mn(3) S(3) Mn(1) S(2) . . . . 99.68(8) no
Mn(3) S(3) Mn(1) C(10) . . . . -164.0(2) no
Mn(3) S(3) Mn(1) C(11) . . . . 104.6(4) no
Mn(3) S(3) Mn(1) C(12) . . . . -74.2(2) no
Mn(3) S(4) Mn(2) S(1) . . . . 102.01(8) no
Mn(3) S(4) Mn(2) S(2) . . . . 22.94(7) no
Mn(3) S(4) Mn(2) C(20) . . . . -159.7(2) no
Mn(3) S(4) Mn(2) C(21) . . . . -70.8(2) no
Mn(3) S(4) Mn(2) C(22) . . . . 105.7(6) no
Mn(3) S(4) S(1) Mn(4) . . . . 130.58(6) no
Mn(4) S(1) Mn(1) S(2) . . . . 157.99(8) no
Mn(4) S(1) Mn(1) S(3) . . . . -149.83(7) no
Mn(4) S(1) Mn(1) C(10) . . . . 73(2) no
Mn(4) S(1) Mn(1) C(11) . . . . 55.8(2) no
Mn(4) S(1) Mn(1) C(12) . . . . -41.1(2) no
Mn(4) S(1) Mn(2) S(2) . . . . -158.43(7) no
Mn(4) S(1) Mn(2) S(4) . . . . 102.78(8) no
Mn(4) S(1) Mn(2) C(20) . . . . 17.3(2) no
Mn(4) S(1) Mn(2) C(21) . . . . 121.4(5) no
Mn(4) S(1) Mn(2) C(22) . . . . -76.0(2) no
Mn(4) N(1) C(51) C(52) . . . . -54.7(3) no
S(1) Mn(1) S(2) S(3) . . . . 98.09(6) no
S(1) Mn(1) S(3) S(2) . . . . -79.72(6) no
S(1) Mn(1) C(10) O(10) . . . . -27.0960 no
S(1) Mn(1) C(11) O(11) . . . . 56.6(2) no
S(1) Mn(1) C(12) O(12) . . . . -115.1227 no
S(1) Mn(2) S(2) S(3) . . . . -46.83(8) no
S(1) Mn(2) C(20) O(20) . . . . -162.8(5) no
S(1) Mn(2) C(21) O(21) . . . . -128.4(1) no
S(1) Mn(2) C(22) O(22) . . . . 167.0(2) no
S(1) Mn(4) N(1) C(51) . . . . 81(6) no
S(1) Mn(4) C(40) O(40) . . . . 164(7) no
S(1) Mn(4) C(41) O(41) . . . . 68.6(2) no
S(1) Mn(4) C(42) O(42) . . . . -133.1(2) no
S(1) Mn(4) C(43) O(43) . . . . -108(9) no
S(1) S(4) Mn(2) S(2) . . . . -79.07(6) no
S(1) S(4) Mn(2) C(20) . . . . 98.3(2) no
S(1) S(4) Mn(2) C(21) . . . . -172.8(2) no
S(1) S(4) Mn(2) C(22) . . . . 3.7(6) no
S(1) S(4) Mn(3) S(3) . . . . 32.91(8) no
S(1) S(4) Mn(3) C(30) . . . . -57.0(2) no
S(1) S(4) Mn(3) C(31) . . . . -149.5(2) no
S(1) S(4) Mn(3) C(32) . . . . -71(7) no
S(1) S(4) Mn(3) C(33) . . . . 118.3(2) no
S(2) Mn(1) S(1) S(4) . . . . -47.32(7) no
S(2) Mn(1) C(10) O(10) . . . . -111.6546 no
S(2) Mn(1) C(11) O(11) . . . . -25.6(2) no
S(2) Mn(1) C(12) O(12) . . . . -36.3954 no
S(2) Mn(2) S(1) S(4) . . . . 98.78(6) no
S(2) Mn(2) C(20) O(20) . . . . -73.5(6) no
S(2) Mn(2) C(21) O(21) . . . . 153.4(1) no
S(2) Mn(2) C(22) O(22) . . . . -112.1(2) no
S(2) S(3) Mn(1) C(10) . . . . 96.3(2) no
S(2) S(3) Mn(1) C(11) . . . . 5.0(4) no
S(2) S(3) Mn(1) C(12) . . . . -173.9(2) no
S(2) S(3) Mn(3) S(4) . . . . 38.73(8) no
S(2) S(3) Mn(3) C(30) . . . . 125.5(2) no
S(2) S(3) Mn(3) C(31) . . . . -19(4) no
S(2) S(3) Mn(3) C(32) . . . . -142.7(2) no
S(2) S(3) Mn(3) C(33) . . . . -52.3(2) no
S(3) Mn(1) S(1) S(4) . . . . 4.86(8) no
S(3) Mn(1) C(10) O(10) . . . . -164.5107 no
S(3) Mn(1) C(11) O(11) . . . . -29.6(2) no
S(3) Mn(1) C(12) O(12) . . . . -21.6012 no
S(3) Mn(3) C(30) O(30) . . . . -68.4(2) no
S(3) Mn(3) C(31) O(31) . . . . -17.3(1) no
S(3) Mn(3) C(32) O(32) . . . . -170.7(6) no
S(3) Mn(3) C(33) O(33) . . . . -41.3(1) no
S(3) S(2) Mn(1) C(10) . . . . -87.8(2) no
S(3) S(2) Mn(1) C(11) . . . . -177.8(2) no
S(3) S(2) Mn(1) C(12) . . . . 17.7(6) no
S(3) S(2) Mn(2) S(4) . . . . 5.50(8) no
S(3) S(2) Mn(2) C(20) . . . . -137(3) no
S(3) S(2) Mn(2) C(21) . . . . 111.3(2) no
S(3) S(2) Mn(2) C(22) . . . . -155.8(2) no
S(4) Mn(2) C(20) O(20) . . . . 144.3(5) no
S(4) Mn(2) C(21) O(21) . . . . -113.0(1) no
S(4) Mn(2) C(22) O(22) . . . . 163.9(2) no
S(4) Mn(3) C(30) O(30) . . . . 22.0(2) no
S(4) Mn(3) C(31) O(31) . . . . -75(9) no
S(4) Mn(3) C(32) O(32) . . . . -66.8(6) no
S(4) Mn(3) C(33) O(33) . . . . -131.6(1) no
S(4) S(1) Mn(1) C(10) . . . . -133(2) no
S(4) S(1) Mn(1) C(11) . . . . -149.5(2) no
S(4) S(1) Mn(1) C(12) . . . . 113.5(2) no
S(4) S(1) Mn(2) C(20) . . . . -85.5(2) no
S(4) S(1) Mn(2) C(21) . . . . 18.6(5) no
S(4) S(1) Mn(2) C(22) . . . . -178.7(2) no
S(4) S(1) Mn(4) N(1) . . . . 108.2(2) no
S(4) S(1) Mn(4) C(40) . . . . -162.3(2) no
S(4) S(1) Mn(4) C(41) . . . . 92(3) no
S(4) S(1) Mn(4) C(42) . . . . -74.2(3) no
S(4) S(1) Mn(4) C(43) . . . . 15.4(2) no
O(10) C(10) Mn(1) C(11) . . . . -10.1956 no
O(10) C(10) Mn(1) C(12) . . . . 87.0085 no
O(11) C(11) Mn(1) C(10) . . . . -121.7(2) no
O(11) C(11) Mn(1) C(12) . . . . 149.3(2) no
O(12) C(12) Mn(1) C(10) . . . . 70.2166 no
O(12) C(12) Mn(1) C(11) . . . . 158.9003 no
O(20) C(20) Mn(2) C(21) . . . . 38.7(5) no
O(20) C(20) Mn(2) C(22) . . . . -54.4(5) no
O(21) C(21) Mn(2) C(20) . . . . -22.7(1) no
O(21) C(21) Mn(2) C(22) . . . . 68.1(1) no
O(22) C(22) Mn(2) C(20) . . . . 69.3(2) no
O(22) C(22) Mn(2) C(21) . . . . -19.5(2) no
O(30) C(30) Mn(3) C(31) . . . . 109.9(2) no
O(30) C(30) Mn(3) C(32) . . . . -158.4(2) no
O(30) C(30) Mn(3) C(33) . . . . -42.7(2) no
O(31) C(31) Mn(3) C(30) . . . . -162(9) no
O(31) C(31) Mn(3) C(32) . . . . 106(9) no
O(31) C(31) Mn(3) C(33) . . . . 16(9) no
O(32) C(32) Mn(3) C(30) . . . . -80.8(6) no
O(32) C(32) Mn(3) C(31) . . . . 11.7(6) no
O(32) C(32) Mn(3) C(33) . . . . 103.9(6) no
O(33) C(33) Mn(3) C(30) . . . . -67.1(1) no
O(33) C(33) Mn(3) C(31) . . . . 140.2(1) no
O(33) C(33) Mn(3) C(32) . . . . 48.6(1) no
O(40) C(40) Mn(4) N(1) . . . . -110(7) no
O(40) C(40) Mn(4) C(41) . . . . -19(7) no
O(40) C(40) Mn(4) C(42) . . . . 73(7) no
O(40) C(40) Mn(4) C(43) . . . . 46.4(1) no
O(41) C(41) Mn(4) N(1) . . . . 52.1(2) no
O(41) C(41) Mn(4) C(40) . . . . -37.6(2) no
O(41) C(41) Mn(4) C(42) . . . . -125.6(2) no
O(41) C(41) Mn(4) C(43) . . . . 144.8(2) no
O(42) C(42) Mn(4) N(1) . . . . -96.4(2) no
O(42) C(42) Mn(4) C(40) . . . . -40.5(2) no
O(42) C(42) Mn(4) C(41) . . . . 47.8(2) no
O(42) C(42) Mn(4) C(43) . . . . 138.3(2) no
O(43) C(43) Mn(4) N(1) . . . . 167(9) no
O(43) C(43) Mn(4) C(40) . . . . 10.4(1) no
O(43) C(43) Mn(4) C(41) . . . . 76(9) no
O(43) C(43) Mn(4) C(42) . . . . -16(9) no
C(40) Mn(4) N(1) C(51) . . . . -12(6) no
C(41) Mn(4) N(1) C(51) . . . . -100(6) no
C(42) Mn(4) N(1) C(51) . . . . 44(8) no
C(43) Mn(4) N(1) C(51) . . . . 169(6) no
